data_8106396
loop_
_publ_author_name
'Liu, Yan-Ju'
'Li, An-Wen'
'Xing, Chen'
'Tian, Xiao-Zhi'

_publ_section_title
;
 Crystal structure of
 tetrakis(1H-benzimidazol-2-amine)-\kN)-bis(\m2-sulfonato-\k2
 O:O&#x2032;)dizinc(II) - methanol (1/1), C30H36N12O10S2Zn2
;
_journal_issue 6
_journal_name_full 'Zeitschrift f\"ur Kristallographie - New Crystal Structures'
_journal_page_first 1053
_journal_page_last 1055
_journal_paper_doi 10.1515/ncrs-2018-0165
_journal_volume 233
_journal_year 2018
_chemical_formula_sum 'C30 H36 N12 O10 S2 Zn2'
_chemical_formula_weight 919.57
_chemical_name_systematic
;
bis[(bis(1<i>H</i>-benzimidazol-2-amine)-\k^2^N,N')sulphate-\kO-
zinc(II)-methanol(1/1)]
;
_space_group_crystal_system monoclinic
_space_group_IT_number 15
_space_group_name_Hall '-C 2yc'
_space_group_name_H-M_alt 'C 1 2/c 1'
_atom_sites_solution_hydrogens mixed
_cell_angle_alpha 90
_cell_angle_beta 95.054(8)
_cell_angle_gamma 90
_cell_formula_units_Z 4
_cell_length_a 22.770(11)
_cell_length_b 12.482(6)
_cell_length_c 14.098(7)
_cell_measurement_reflns_used 3227
_cell_measurement_temperature 293(2)
_cell_measurement_theta_max 24.40
_cell_measurement_theta_min 2.31
_cell_volume 3991(3)
_computing_cell_refinement 'Bruker SAINT'
_computing_data_collection 'Bruker D8 VENTURE'
_computing_data_reduction 'Bruker SAINT'
_computing_molecular_graphics 'DIAMOND (Brandenburg, 2005)'
_computing_structure_refinement 'SHELXL-2014/7 (Sheldrick, 2015)'
_computing_structure_solution 'SHELXS-97 (Sheldrick, 2008)'
_diffrn_ambient_temperature 293(2)
_diffrn_measured_fraction_theta_full 0.999
_diffrn_measured_fraction_theta_max 0.998
_diffrn_measurement_device_type 'Bruker D8 VENTURE PHOTON'
_diffrn_measurement_method '\f and \w scans'
_diffrn_radiation_type MoK\a
_diffrn_radiation_wavelength 0.71073
_diffrn_reflns_av_R_equivalents 0.0314
_diffrn_reflns_av_unetI/netI 0.0379
_diffrn_reflns_Laue_measured_fraction_full 0.999
_diffrn_reflns_Laue_measured_fraction_max 0.998
_diffrn_reflns_limit_h_max 25
_diffrn_reflns_limit_h_min -28
_diffrn_reflns_limit_k_max 15
_diffrn_reflns_limit_k_min -12
_diffrn_reflns_limit_l_max 17
_diffrn_reflns_limit_l_min -17
_diffrn_reflns_number 10762
_diffrn_reflns_point_group_measured_fraction_full 0.999
_diffrn_reflns_point_group_measured_fraction_max 0.998
_diffrn_reflns_theta_full 25.242
_diffrn_reflns_theta_max 25.999
_diffrn_reflns_theta_min 1.796
_diffrn_source 'fine-focus sealed tube'
_exptl_absorpt_coefficient_mu 1.374
_exptl_absorpt_correction_type multi-scan
_exptl_absorpt_process_details
;
CrysAlisPro, Agilent Technologies, Version 1.171.37.35.
Analytical numeric absorption correction using a multifaceted crystal
model based on expressions derived by R.C. Clark & J.S. Reid.
(Clark, R. C. & Reid, J. S. (1995). Acta Cryst. A51, 887-897)
;
_exptl_crystal_colour colourless
_exptl_crystal_density_diffrn 1.530
_exptl_crystal_description block
_exptl_crystal_F_000 1888
_exptl_crystal_size_max 0.25
_exptl_crystal_size_mid 0.17
_exptl_crystal_size_min 0.16
_exptl_transmission_factor_max 0.7457
_exptl_transmission_factor_min 0.6003
_refine_diff_density_max 0.803
_refine_diff_density_min -0.356
_refine_diff_density_rms 0.063
_refine_ls_extinction_coef .
_refine_ls_extinction_method none
_refine_ls_goodness_of_fit_ref 1.042
_refine_ls_hydrogen_treatment constr
_refine_ls_matrix_type full
_refine_ls_number_parameters 291
_refine_ls_number_reflns 3913
_refine_ls_number_restraints 45
_refine_ls_restrained_S_all 1.059
_refine_ls_R_factor_all 0.0585
_refine_ls_R_factor_gt 0.0390
_refine_ls_shift/su_max 0.000
_refine_ls_shift/su_mean 0.000
_refine_ls_structure_factor_coef Fsqd
_refine_ls_weighting_details 'w=1/[\s^2^(Fo^2^)+(0.0585P)^2^+2.6524P] where P=(Fo^2^+2Fc^2^)/3'
_refine_ls_weighting_scheme calc
_refine_ls_wR_factor_gt 0.1006
_refine_ls_wR_factor_ref 0.1120
_reflns_Friedel_coverage 0.000
_reflns_Friedel_fraction_full .
_reflns_Friedel_fraction_max .
_reflns_number_gt 2880
_reflns_number_total 3913
_reflns_threshold_expression 'I > 2\s(I)'
_cod_data_source_file suppl_ncrs-2018-0165_suppl.cif
_cod_data_source_block exp_1115
_cod_original_sg_symbol_Hall -C_2yc
_cod_original_sg_symbol_H-M 'C 2/c '
_cod_database_code 8106396
_shelx_space_group_comment
;
The symmetry employed for this shelxl refinement is uniquely defined
by the following loop, which should always be used as a source of
symmetry information in preference to the above space-group names.
They are only intended as comments.
;

loop_
_space_group_symop_operation_xyz
'x, y, z'
'-x, y, -z+1/2'
'x+1/2, y+1/2, z'
'-x+1/2, y+1/2, -z+1/2'
'-x, -y, -z'
'x, -y, z-1/2'
'-x+1/2, -y+1/2, -z'
'x+1/2, -y+1/2, z-1/2'

loop_
_atom_site_label
_atom_site_type_symbol
_atom_site_fract_x
_atom_site_fract_y
_atom_site_fract_z
_atom_site_U_iso_or_equiv
_atom_site_adp_type
_atom_site_occupancy
_atom_site_site_symmetry_order
_atom_site_calc_flag
_atom_site_refinement_flags_posn
_atom_site_refinement_flags_adp
_atom_site_refinement_flags_occupancy
_atom_site_disorder_assembly
_atom_site_disorder_group
Zn1 Zn 0.06371(2) 0.10601(3) 0.05902(2) 0.04346(15) Uani 1 1 d . . . . .
N1 N 0.12458(12) 0.1301(2) -0.02995(18) 0.0499(7) Uani 1 1 d . . . . .
N2 N 0.17854(13) 0.1666(3) -0.1506(2) 0.0651(8) Uani 1 1 d . . . . .
H2A H 0.1870 0.1853 -0.2065 0.078 Uiso 1 1 calc R U . . .
N3 N 0.07619(14) 0.1992(3) -0.1727(2) 0.0738(9) Uani 1 1 d . . . . .
H3B H 0.0422 0.1970 -0.1504 0.089 Uiso 1 1 calc R U . . .
H3C H 0.0793 0.2221 -0.2296 0.089 Uiso 1 1 calc R U . . .
N4 N 0.07341(10) 0.1977(2) 0.17376(16) 0.0429(6) Uani 1 1 d . . . . .
N5 N 0.09209(13) 0.2587(2) 0.32134(18) 0.0553(7) Uani 1 1 d . . . . .
H5B H 0.1005 0.2586 0.3820 0.066 Uiso 1 1 calc R U . . .
N6 N 0.09335(18) 0.0710(3) 0.2982(2) 0.0840(11) Uani 1 1 d . . . . .
H6B H 0.0901 0.0177 0.2594 0.101 Uiso 1 1 calc R U . . .
H6C H 0.1013 0.0600 0.3581 0.101 Uiso 1 1 calc R U . . .
S1 S -0.06455(3) 0.14146(6) -0.05756(5) 0.04085(19) Uani 0.840(7) 1 d D . P A 1
O1 O -0.02076(12) 0.1161(3) 0.02427(19) 0.0573(11) Uani 0.840(7) 1 d D . P A 1
O2 O -0.07496(19) 0.0427(2) -0.1157(2) 0.0492(9) Uani 0.840(7) 1 d D . P A 1
O3 O -0.04229(17) 0.2241(2) -0.1173(2) 0.0632(11) Uani 0.840(7) 1 d D . P A 1
O4 O -0.11881(14) 0.1752(4) -0.0176(3) 0.0677(12) Uani 0.840(7) 1 d D . P A 1
S1' S -0.06455(3) 0.14146(6) -0.05756(5) 0.04085(19) Uani 0.160(7) 1 d D . P A 2
O1' O -0.0572(9) 0.0305(9) -0.0949(15) 0.089(11) Uani 0.160(7) 1 d D U P A 2
O2' O -0.0069(4) 0.1786(14) -0.0183(14) 0.085(7) Uani 0.160(7) 1 d D U P A 2
O3' O -0.0857(10) 0.2088(14) -0.1395(10) 0.103(8) Uani 0.160(7) 1 d D U P A 2
O4' O -0.1076(8) 0.1403(19) 0.0124(12) 0.095(9) Uani 0.160(7) 1 d D U P A 2
C1 C 0.12411(15) 0.1670(3) -0.1190(2) 0.0522(8) Uani 1 1 d . . . . .
C2 C 0.21832(17) 0.1307(3) -0.0770(3) 0.0647(10) Uani 1 1 d . . . . .
C3 C 0.27857(19) 0.1163(4) -0.0706(3) 0.0895(15) Uani 1 1 d . . . . .
H3A H 0.3007 0.1314 -0.1213 0.107 Uiso 1 1 calc R U . . .
C4 C 0.3042(2) 0.0781(5) 0.0154(4) 0.1116(19) Uani 1 1 d . . . . .
H4A H 0.3449 0.0685 0.0228 0.134 Uiso 1 1 calc R U . . .
C5 C 0.2716(2) 0.0535(5) 0.0909(4) 0.1116(19) Uani 1 1 d . . . . .
H5A H 0.2905 0.0269 0.1473 0.134 Uiso 1 1 calc R U . . .
C6 C 0.21044(17) 0.0684(4) 0.0830(3) 0.0797(12) Uani 1 1 d . . . . .
H6A H 0.1881 0.0533 0.1335 0.096 Uiso 1 1 calc R U . . .
C7 C 0.18473(15) 0.1061(3) -0.0017(3) 0.0584(9) Uani 1 1 d . . . . .
C8 C 0.08593(15) 0.1710(3) 0.2653(2) 0.0494(8) Uani 1 1 d . . . . .
C9 C 0.07066(12) 0.3100(2) 0.1720(2) 0.0418(7) Uani 1 1 d . . . . .
C10 C 0.05842(16) 0.3796(3) 0.0962(3) 0.0592(9) Uani 1 1 d . . . . .
H10A H 0.0498 0.3544 0.0345 0.071 Uiso 1 1 calc R U . . .
C11 C 0.0596(2) 0.4883(3) 0.1163(4) 0.0819(13) Uani 1 1 d . . . . .
H11A H 0.0518 0.5372 0.0671 0.098 Uiso 1 1 calc R U . . .
C12 C 0.0722(2) 0.5253(3) 0.2083(4) 0.0881(14) Uani 1 1 d . . . . .
H12A H 0.0731 0.5989 0.2189 0.106 Uiso 1 1 calc R U . . .
C13 C 0.08329(18) 0.4579(3) 0.2845(3) 0.0712(11) Uani 1 1 d . . . . .
H13A H 0.0909 0.4837 0.3463 0.085 Uiso 1 1 calc R U . . .
C14 C 0.08251(14) 0.3490(3) 0.2647(2) 0.0475(7) Uani 1 1 d . . . . .
O5 O 0.20411(14) 0.2354(3) 0.6688(2) 0.1151(13) Uani 1 1 d D . . . .
H5 H 0.1821 0.2116 0.6217 0.173 Uiso 1 1 d R U . . .
C15 C 0.2414(4) 0.3098(8) 0.6428(5) 0.217(5) Uani 1 1 d D . . . .
H15A H 0.2201 0.3747 0.6268 0.326 Uiso 1 1 calc R U . . .
H15B H 0.2600 0.2850 0.5883 0.326 Uiso 1 1 calc R U . . .
H15C H 0.2708 0.3233 0.6943 0.326 Uiso 1 1 calc R U . . .

loop_
_atom_site_aniso_label
_atom_site_aniso_U_11
_atom_site_aniso_U_22
_atom_site_aniso_U_33
_atom_site_aniso_U_23
_atom_site_aniso_U_13
_atom_site_aniso_U_12
Zn1 0.0514(2) 0.0457(2) 0.0325(2) -0.00310(15) -0.00026(15) -0.00170(16)
N1 0.0526(16) 0.0609(17) 0.0358(14) 0.0017(12) 0.0021(12) -0.0073(13)
N2 0.072(2) 0.083(2) 0.0422(16) 0.0089(15) 0.0108(15) -0.0143(17)
N3 0.077(2) 0.101(3) 0.0445(16) 0.0271(17) 0.0063(15) 0.0036(19)
N4 0.0556(15) 0.0411(14) 0.0315(13) 0.0017(10) 0.0007(11) -0.0040(12)
N5 0.0749(19) 0.0599(18) 0.0302(13) -0.0069(12) -0.0013(13) -0.0011(15)
N6 0.164(4) 0.0515(18) 0.0360(16) 0.0086(14) 0.0079(19) 0.014(2)
S1 0.0514(4) 0.0401(4) 0.0298(4) -0.0001(3) -0.0029(3) 0.0057(3)
O1 0.0514(17) 0.081(2) 0.0376(15) -0.0016(14) -0.0080(12) 0.0121(15)
O2 0.075(2) 0.0407(18) 0.0311(15) -0.0004(12) -0.0017(16) -0.0012(15)
O3 0.091(3) 0.0454(17) 0.0529(18) 0.0073(13) 0.0051(17) -0.0034(16)
O4 0.0581(19) 0.104(3) 0.0391(18) -0.0106(18) -0.0067(15) 0.0292(19)
S1' 0.0514(4) 0.0401(4) 0.0298(4) -0.0001(3) -0.0029(3) 0.0057(3)
O1' 0.105(14) 0.076(13) 0.084(14) 0.002(8) 0.000(9) -0.016(8)
O2' 0.076(9) 0.066(9) 0.110(11) 0.014(8) -0.006(7) -0.010(7)
O3' 0.120(15) 0.113(14) 0.071(11) 0.038(10) -0.019(11) -0.011(12)
O4' 0.099(15) 0.125(17) 0.064(14) -0.012(12) 0.029(12) -0.016(12)
C1 0.063(2) 0.054(2) 0.0390(17) 0.0042(14) 0.0031(15) -0.0081(16)
C2 0.059(2) 0.081(3) 0.055(2) 0.0054(19) 0.0095(18) -0.0093(19)
C3 0.062(3) 0.128(4) 0.081(3) 0.018(3) 0.019(2) -0.008(2)
C4 0.055(3) 0.177(6) 0.103(4) 0.029(4) 0.007(3) 0.003(3)
C5 0.060(3) 0.186(6) 0.087(3) 0.043(4) -0.003(2) -0.001(3)
C6 0.056(2) 0.126(4) 0.057(2) 0.024(2) 0.0028(18) -0.004(2)
C7 0.050(2) 0.074(2) 0.050(2) 0.0047(17) 0.0022(16) -0.0054(17)
C8 0.067(2) 0.0454(19) 0.0357(16) 0.0012(13) 0.0053(15) -0.0001(15)
C9 0.0412(16) 0.0433(18) 0.0411(16) 0.0003(13) 0.0044(13) -0.0041(13)
C10 0.070(2) 0.055(2) 0.053(2) 0.0093(16) 0.0080(17) 0.0035(17)
C11 0.104(3) 0.052(2) 0.092(3) 0.021(2) 0.018(3) 0.008(2)
C12 0.112(4) 0.038(2) 0.115(4) -0.006(2) 0.016(3) -0.005(2)
C13 0.083(3) 0.055(2) 0.075(3) -0.020(2) 0.007(2) -0.009(2)
C14 0.0480(18) 0.0454(18) 0.0489(18) -0.0050(15) 0.0044(14) -0.0074(14)
O5 0.100(2) 0.188(4) 0.0542(17) 0.024(2) -0.0058(16) -0.066(2)
C15 0.227(8) 0.323(12) 0.104(5) -0.005(6) 0.020(5) -0.185(9)

loop_
_atom_type_symbol
_atom_type_description
_atom_type_scat_dispersion_real
_atom_type_scat_dispersion_imag
_atom_type_scat_source
C C 0.0033 0.0016 'International Tables Vol C Tables 4.2.6.8 and 6.1.1.4'
H H 0.0000 0.0000 'International Tables Vol C Tables 4.2.6.8 and 6.1.1.4'
N N 0.0061 0.0033 'International Tables Vol C Tables 4.2.6.8 and 6.1.1.4'
O O 0.0106 0.0060 'International Tables Vol C Tables 4.2.6.8 and 6.1.1.4'
S S 0.1246 0.1234 'International Tables Vol C Tables 4.2.6.8 and 6.1.1.4'
Zn Zn 0.2839 1.4301 'International Tables Vol C Tables 4.2.6.8 and 6.1.1.4'

loop_
_geom_angle_atom_site_label_1
_geom_angle_atom_site_label_2
_geom_angle_atom_site_label_3
_geom_angle
_geom_angle_site_symmetry_1
_geom_angle_site_symmetry_3
O1' Zn1 N1 114.0(7) 5 .
O1 Zn1 N1 124.34(12) . .
O1' Zn1 N4 109.0(6) 5 .
O1 Zn1 N4 101.82(11) . .
N1 Zn1 N4 113.43(10) . .
O1 Zn1 O2 104.25(15) . 5
N1 Zn1 O2 108.59(13) . 5
N4 Zn1 O2 101.92(11) . 5
O1' Zn1 O2' 119.1(6) 5 .
N1 Zn1 O2' 98.9(6) . .
N4 Zn1 O2' 101.7(4) . .
C1 N1 C7 105.3(3) . .
C1 N1 Zn1 134.6(2) . .
C7 N1 Zn1 120.1(2) . .
C1 N2 C2 108.1(3) . .
C1 N2 H2A 126.0 . .
C2 N2 H2A 126.0 . .
C1 N3 H3B 120.0 . .
C1 N3 H3C 120.0 . .
H3B N3 H3C 120.0 . .
C8 N4 C9 105.7(2) . .
C8 N4 Zn1 130.0(2) . .
C9 N4 Zn1 124.21(19) . .
C8 N5 C14 108.6(3) . .
C8 N5 H5B 125.7 . .
C14 N5 H5B 125.7 . .
C8 N6 H6B 120.0 . .
C8 N6 H6C 120.0 . .
H6B N6 H6C 120.0 . .
O3 S1 O4 111.6(2) . .
O3 S1 O2 108.45(18) . .
O4 S1 O2 110.6(2) . .
O3 S1 O1 110.84(18) . .
O4 S1 O1 107.03(18) . .
O2 S1 O1 108.3(2) . .
S1 O1 Zn1 141.9(2) . .
S1 O2 Zn1 122.2(2) . 5
O4' S1' O2' 112.7(7) . .
O4' S1' O3' 110.2(7) . .
O2' S1' O3' 109.7(7) . .
O4' S1' O1' 109.5(7) . .
O2' S1' O1' 107.7(7) . .
O3' S1' O1' 106.9(7) . .
S1' O1' Zn1 140.2(15) . 5
S1' O2' Zn1 133.9(12) . .
N3 C1 N1 125.1(3) . .
N3 C1 N2 122.8(3) . .
N1 C1 N2 112.1(3) . .
C3 C2 N2 132.0(4) . .
C3 C2 C7 122.0(4) . .
N2 C2 C7 105.9(3) . .
C2 C3 C4 116.3(4) . .
C2 C3 H3A 121.9 . .
C4 C3 H3A 121.9 . .
C3 C4 C5 122.5(4) . .
C3 C4 H4A 118.8 . .
C5 C4 H4A 118.8 . .
C4 C5 C6 120.4(4) . .
C4 C5 H5A 119.8 . .
C6 C5 H5A 119.8 . .
C7 C6 C5 117.6(4) . .
C7 C6 H6A 121.2 . .
C5 C6 H6A 121.2 . .
C6 C7 C2 121.3(3) . .
C6 C7 N1 130.1(3) . .
C2 C7 N1 108.6(3) . .
N6 C8 N4 125.2(3) . .
N6 C8 N5 123.4(3) . .
N4 C8 N5 111.4(3) . .
C10 C9 C14 120.8(3) . .
C10 C9 N4 130.2(3) . .
C14 C9 N4 109.0(3) . .
C11 C10 C9 117.2(4) . .
C11 C10 H10A 121.4 . .
C9 C10 H10A 121.4 . .
C12 C11 C10 121.2(4) . .
C12 C11 H11A 119.4 . .
C10 C11 H11A 119.4 . .
C13 C12 C11 122.6(4) . .
C13 C12 H12A 118.7 . .
C11 C12 H12A 118.7 . .
C12 C13 C14 116.4(4) . .
C12 C13 H13A 121.8 . .
C14 C13 H13A 121.8 . .
C13 C14 N5 132.9(3) . .
C13 C14 C9 121.8(3) . .
N5 C14 C9 105.3(3) . .
C15 O5 H5 111.9 . .
O5 C15 H15A 109.5 . .
O5 C15 H15B 109.5 . .
H15A C15 H15B 109.5 . .
O5 C15 H15C 109.5 . .
H15A C15 H15C 109.5 . .
H15B C15 H15C 109.5 . .

loop_
_geom_bond_atom_site_label_1
_geom_bond_atom_site_label_2
_geom_bond_distance
_geom_bond_site_symmetry_2
Zn1 O1' 1.787(16) 5
Zn1 O1 1.947(3) .
Zn1 N1 1.973(3) .
Zn1 N4 1.978(2) .
Zn1 O2 2.028(4) 5
Zn1 O2' 2.070(15) .
N1 C1 1.336(4) .
N1 C7 1.424(4) .
N2 C1 1.354(4) .
N2 C2 1.390(5) .
N2 H2A 0.8600 .
N3 C1 1.334(4) .
N3 H3B 0.8600 .
N3 H3C 0.8600 .
N4 C8 1.338(4) .
N4 C9 1.403(4) .
N5 C8 1.350(4) .
N5 C14 1.387(4) .
N5 H5B 0.8600 .
N6 C8 1.337(4) .
N6 H6B 0.8600 .
N6 H6C 0.8600 .
S1 O3 1.451(3) .
S1 O4 1.464(3) .
S1 O2 1.488(3) .
S1 O1 1.491(2) .
O2 Zn1 2.028(4) 5
S1' O4' 1.450(8) .
S1' O2' 1.455(8) .
S1' O3' 1.475(8) .
S1' O1' 1.497(8) .
O1' Zn1 1.787(16) 5
C2 C3 1.379(6) .
C2 C7 1.396(5) .
C3 C4 1.384(7) .
C3 H3A 0.9300 .
C4 C5 1.385(7) .
C4 H4A 0.9300 .
C5 C6 1.400(6) .
C5 H5A 0.9300 .
C6 C7 1.366(5) .
C6 H6A 0.9300 .
C9 C10 1.386(5) .
C9 C14 1.398(4) .
C10 C11 1.385(5) .
C10 H10A 0.9300 .
C11 C12 1.383(6) .
C11 H11A 0.9300 .
C12 C13 1.371(6) .
C12 H12A 0.9300 .
C13 C14 1.388(5) .
C13 H13A 0.9300 .
O5 C15 1.331(6) .
O5 H5 0.8501 .
C15 H15A 0.9600 .
C15 H15B 0.9600 .
C15 H15C 0.9600 .

loop_
_geom_hbond_atom_site_label_D
_geom_hbond_atom_site_label_H
_geom_hbond_atom_site_label_A
_geom_hbond_distance_DH
_geom_hbond_distance_HA
_geom_hbond_distance_DA
_geom_hbond_angle_DHA
_geom_hbond_site_symmetry_A
N3 H3B O3 0.86 2.05 2.891(5) 166.2 .
N6 H6B O2 0.86 2.16 2.936(4) 149.7 5
N2 H2A O5 0.86 1.94 2.796(4) 176.7 1_554
N3 H3C O3 0.86 2.25 3.010(4) 147.7 2_554
N5 H5B O4 0.86 2.18 2.969(5) 151.6 2
N6 H6C O4 0.86 2.67 3.359(5) 138.1 2
O5 H5 O4 0.85 2.02 2.855(5) 169.1 2

loop_
_geom_torsion_atom_site_label_1
_geom_torsion_atom_site_label_2
_geom_torsion_atom_site_label_3
_geom_torsion_atom_site_label_4
_geom_torsion
_geom_torsion_site_symmetry_1
_geom_torsion_site_symmetry_2
_geom_torsion_site_symmetry_3
_geom_torsion_site_symmetry_4
O3 S1 O1 Zn1 -34.3(4) . . . .
O4 S1 O1 Zn1 -156.3(4) . . . .
O2 S1 O1 Zn1 84.5(4) . . . .
O3 S1 O2 Zn1 146.9(3) . . . 5
O4 S1 O2 Zn1 -90.4(3) . . . 5
O1 S1 O2 Zn1 26.5(3) . . . 5
O4' S1' O1' Zn1 -27(3) . . . 5
O2' S1' O1' Zn1 95(2) . . . 5
O3' S1' O1' Zn1 -147(2) . . . 5
O4' S1' O2' Zn1 82.2(18) . . . .
O3' S1' O2' Zn1 -154.7(15) . . . .
O1' S1' O2' Zn1 -38.6(18) . . . .
C7 N1 C1 N3 -179.9(3) . . . .
Zn1 N1 C1 N3 0.0(6) . . . .
C7 N1 C1 N2 1.2(4) . . . .
Zn1 N1 C1 N2 -178.9(2) . . . .
C2 N2 C1 N3 178.9(3) . . . .
C2 N2 C1 N1 -2.2(4) . . . .
C1 N2 C2 C3 -179.2(5) . . . .
C1 N2 C2 C7 2.1(4) . . . .
N2 C2 C3 C4 -179.8(5) . . . .
C7 C2 C3 C4 -1.3(7) . . . .
C2 C3 C4 C5 1.1(9) . . . .
C3 C4 C5 C6 -1.0(11) . . . .
C4 C5 C6 C7 1.0(9) . . . .
C5 C6 C7 C2 -1.1(7) . . . .
C5 C6 C7 N1 -179.1(5) . . . .
C3 C2 C7 C6 1.3(7) . . . .
N2 C2 C7 C6 -179.8(4) . . . .
C3 C2 C7 N1 179.7(4) . . . .
N2 C2 C7 N1 -1.4(4) . . . .
C1 N1 C7 C6 178.3(4) . . . .
Zn1 N1 C7 C6 -1.6(6) . . . .
C1 N1 C7 C2 0.2(4) . . . .
Zn1 N1 C7 C2 -179.8(2) . . . .
C9 N4 C8 N6 -179.0(3) . . . .
Zn1 N4 C8 N6 -1.7(5) . . . .
C9 N4 C8 N5 -0.9(4) . . . .
Zn1 N4 C8 N5 176.4(2) . . . .
C14 N5 C8 N6 178.9(3) . . . .
C14 N5 C8 N4 0.7(4) . . . .
C8 N4 C9 C10 -179.0(3) . . . .
Zn1 N4 C9 C10 3.5(5) . . . .
C8 N4 C9 C14 0.7(3) . . . .
Zn1 N4 C9 C14 -176.83(19) . . . .
C14 C9 C10 C11 1.2(5) . . . .
N4 C9 C10 C11 -179.2(3) . . . .
C9 C10 C11 C12 -0.3(6) . . . .
C10 C11 C12 C13 -0.9(8) . . . .
C11 C12 C13 C14 1.2(7) . . . .
C12 C13 C14 N5 179.2(4) . . . .
C12 C13 C14 C9 -0.4(5) . . . .
C8 N5 C14 C13 -179.9(4) . . . .
C8 N5 C14 C9 -0.3(4) . . . .
C10 C9 C14 C13 -0.8(5) . . . .
N4 C9 C14 C13 179.5(3) . . . .
C10 C9 C14 N5 179.5(3) . . . .
N4 C9 C14 N5 -0.2(3) . . . .
